data_4032943
loop_
_publ_author_name
'Sasano, Yoshifumi'
'Sato, Ryuma'
'Shigeta, Yasuteru'
'Yasuda, Nobuhiro'
'Maeda, Hiromitsu'

_publ_section_title
;
 H-Aggregated \p-Systems Based on Disulfide-Linked Dimers of
 Dipyrrolyldiketone Boron Complexes.
;
_journal_issue 20
_journal_name_full 'The Journal of organic chemistry'
_journal_page_first 11166
_journal_page_last 11172
_journal_paper_doi 10.1021/acs.joc.7b02185
_journal_volume 82
_journal_year 2017
_chemical_formula_moiety 'C11 H8 B Cl F2 N2 O2'
_chemical_formula_sum 'C11 H8 B Cl F2 N2 O2'
_chemical_formula_weight 284.45
_chemical_melting_point ?
_space_group_crystal_system monoclinic
_space_group_IT_number 13
_space_group_name_Hall '-P 2yc'
_space_group_name_H-M_alt 'P 1 2/c 1'
_symmetry_space_group_name_Hall '-P 2yc'
_symmetry_space_group_name_H-M 'P 1 2/c 1'
_atom_sites_solution_hydrogens geom
_audit_creation_method SHELXL-2014/7
_cell_angle_alpha 90
_cell_angle_beta 111.799(5)
_cell_angle_gamma 90
_cell_formula_units_Z 4
_cell_length_a 13.986(5)
_cell_length_b 4.9867(17)
_cell_length_c 18.623(8)
_cell_measurement_reflns_used 8565
_cell_measurement_temperature 100(2)
_cell_measurement_theta_max 27.551
_cell_measurement_theta_min 3.465
_cell_volume 1206.0(8)
_computing_cell_refinement 'Rapid Auto(Rigaku)'
_computing_data_collection 'Rapid Auto(Rigaku)'
_computing_data_reduction 'Rapid Auto(Rigaku)'
_computing_structure_refinement 'SHELXL-2014/7 (Sheldrick, 2014)'
_computing_structure_solution 'SHELXS-97 (Sheldrick, 1990)'
_diffrn_ambient_temperature 100(2)
_diffrn_detector_area_resol_mean 29
_diffrn_measured_fraction_theta_full 0.985
_diffrn_measured_fraction_theta_max 0.985
_diffrn_measurement_device_type 'Rigaku Saturn 724'
_diffrn_measurement_method 'Oscillation Photograph'
_diffrn_radiation_monochromator 'Si(111) Channel Cut'
_diffrn_radiation_type Synchrotron
_diffrn_radiation_wavelength 0.7824
_diffrn_reflns_av_R_equivalents 0.0997
_diffrn_reflns_av_unetI/netI 0.0959
_diffrn_reflns_Laue_measured_fraction_full 0.985
_diffrn_reflns_Laue_measured_fraction_max 0.985
_diffrn_reflns_limit_h_max 16
_diffrn_reflns_limit_h_min -16
_diffrn_reflns_limit_k_max 5
_diffrn_reflns_limit_k_min -5
_diffrn_reflns_limit_l_max 21
_diffrn_reflns_limit_l_min -21
_diffrn_reflns_number 8565
_diffrn_reflns_point_group_measured_fraction_full 0.985
_diffrn_reflns_point_group_measured_fraction_max 0.985
_diffrn_reflns_theta_full 27.551
_diffrn_reflns_theta_max 27.551
_diffrn_reflns_theta_min 3.465
_diffrn_source 'synchrotron radiation SPring-8 BL40XU'
_exptl_absorpt_coefficient_mu 0.435
_exptl_absorpt_correction_T_max 1.000
_exptl_absorpt_correction_T_min 0.486
_exptl_absorpt_correction_type multi-scan
_exptl_absorpt_process_details 'ABSCOR (T.Higashi, 2001)'
_exptl_crystal_colour orange
_exptl_crystal_density_diffrn 1.567
_exptl_crystal_density_meas ?
_exptl_crystal_description needle
_exptl_crystal_F_000 576
_exptl_crystal_size_max 0.010
_exptl_crystal_size_mid 0.010
_exptl_crystal_size_min 0.010
_refine_diff_density_max 1.378
_refine_diff_density_min -0.515
_refine_diff_density_rms 0.114
_refine_ls_extinction_method none
_refine_ls_goodness_of_fit_ref 1.058
_refine_ls_hydrogen_treatment constr
_refine_ls_matrix_type full
_refine_ls_number_parameters 190
_refine_ls_number_reflns 2052
_refine_ls_number_restraints 0
_refine_ls_restrained_S_all 1.058
_refine_ls_R_factor_all 0.1208
_refine_ls_R_factor_gt 0.0872
_refine_ls_shift/su_max 0.000
_refine_ls_shift/su_mean 0.000
_refine_ls_structure_factor_coef Fsqd
_refine_ls_weighting_details 'w=1/[\s^2^(Fo^2^)+(0.1558P)^2^+1.6132P] where P=(Fo^2^+2Fc^2^)/3'
_refine_ls_weighting_scheme calc
_refine_ls_wR_factor_gt 0.2246
_refine_ls_wR_factor_ref 0.2622
_reflns_Friedel_coverage 0.000
_reflns_number_gt 1399
_reflns_number_total 2052
_reflns_threshold_expression 'I > 2\s(I)'
_cod_data_source_file jo7b02185_si_002.cif
_cod_data_source_block shelxl_compound_3a
_cod_depositor_comments
;
The following automatic conversions were performed:

'_chemical_melting_point' value 'not measured' was changed to '?' -
the value is undefined or not given.

'_exptl_crystal_density_meas' value 'not measured' was changed to '?'
- the value is perceived as not measured.

Automatic conversion script
Id: cif_fix_values 4973 2017-02-22 13:04:09Z antanas 

 Adding full bibliography for 4032943--4032949.cif.
;
_cod_original_cell_volume 1205.9(8)
_cod_database_code 4032943
_shelx_shelxl_version_number 2014/7
_shelx_space_group_comment
;
The symmetry employed for this shelxl refinement is uniquely defined
by the following loop, which should always be used as a source of
symmetry information in preference to the above space-group names.
They are only intended as comments.
;
_shelx_estimated_absorpt_t_min 0.996
_shelx_estimated_absorpt_t_max 0.996

loop_
_space_group_symop_operation_xyz
'x, y, z'
'-x, y, -z+1/2'
'-x, -y, -z'
'x, -y, z-1/2'

loop_
_atom_site_label
_atom_site_type_symbol
_atom_site_fract_x
_atom_site_fract_y
_atom_site_fract_z
_atom_site_U_iso_or_equiv
_atom_site_adp_type
_atom_site_occupancy
_atom_site_site_symmetry_order
_atom_site_calc_flag
_atom_site_refinement_flags_posn
_atom_site_refinement_flags_adp
_atom_site_refinement_flags_occupancy
_atom_site_disorder_assembly
_atom_site_disorder_group
Cl1 Cl 0.59539(10) 0.2464(2) 0.02487(7) 0.0372(5) Uani 1 1 d . . . . .
B1A B 0.9504(11) 0.232(3) 0.1243(9) 0.033(4) Uiso 0.514(14) 1 d . . P A 1
F1A F 0.9894(6) 0.0394(16) 0.1835(4) 0.048(3) Uani 0.514(14) 1 d . . P A 1
F2A F 1.0304(7) 0.360(2) 0.1096(6) 0.055(3) Uani 0.514(14) 1 d . . P A 1
B1B B 0.9526(13) 0.296(4) 0.1100(10) 0.034(4) Uiso 0.486(14) 1 d . . P A 2
F1B F 1.0386(7) 0.1810(19) 0.1704(4) 0.049(3) Uani 0.486(14) 1 d . . P A 2
F2B F 0.9868(7) 0.4746(17) 0.0668(5) 0.043(2) Uani 0.486(14) 1 d . . P A 2
N1 N 0.8065(4) -0.2843(9) -0.0537(3) 0.0410(12) Uani 1 1 d . . . . .
H1 H 0.8740 -0.2807 -0.0310 0.049 Uiso 1 1 calc R U . . .
N2 N 0.8099(4) 0.7950(8) 0.2167(2) 0.0343(11) Uani 1 1 d . . . . .
H2 H 0.8772 0.7983 0.2301 0.041 Uiso 1 1 calc R U . . .
O1 O 0.8880(3) 0.0794(7) 0.0555(2) 0.0412(10) Uani 1 1 d . . . . .
O2 O 0.8894(3) 0.4402(7) 0.14764(19) 0.0355(9) Uani 1 1 d . . . . .
C1 C 0.7527(6) -0.4551(12) -0.1132(3) 0.0508(17) Uani 1 1 d . . . . .
H1A H 0.7815 -0.5869 -0.1361 0.061 Uiso 1 1 calc R U . . .
C2 C 0.6477(5) -0.3986(12) -0.1337(3) 0.0501(16) Uani 1 1 d . . . . .
H2A H 0.5924 -0.4849 -0.1733 0.060 Uiso 1 1 calc R U . . .
C3 C 0.6387(5) -0.1916(11) -0.0854(3) 0.0415(14) Uani 1 1 d . . . . .
H3 H 0.5762 -0.1137 -0.0865 0.050 Uiso 1 1 calc R U . . .
C4 C 0.7398(4) -0.1186(10) -0.0343(3) 0.0353(13) Uani 1 1 d . . . . .
C5 C 0.7841(4) 0.0773(10) 0.0282(3) 0.0322(12) Uani 1 1 d . . . . .
C6 C 0.7306(4) 0.2524(10) 0.0601(3) 0.0320(12) Uani 1 1 d . . . . .
C7 C 0.7853(4) 0.4303(10) 0.1210(3) 0.0296(11) Uani 1 1 d . . . . .
C8 C 0.7425(4) 0.6206(10) 0.1612(3) 0.0327(12) Uani 1 1 d . . . . .
C9 C 0.6413(4) 0.6824(11) 0.1590(3) 0.0380(13) Uani 1 1 d . . . . .
H9 H 0.5791 0.5980 0.1272 0.046 Uiso 1 1 calc R U . . .
C10 C 0.6507(5) 0.8928(12) 0.2130(3) 0.0446(15) Uani 1 1 d . . . . .
H10 H 0.5960 0.9731 0.2239 0.054 Uiso 1 1 calc R U . . .
C11 C 0.7549(5) 0.9596(11) 0.2468(3) 0.0406(13) Uani 1 1 d . . . . .
H11 H 0.7832 1.0959 0.2844 0.049 Uiso 1 1 calc R U . . .

loop_
_atom_site_aniso_label
_atom_site_aniso_U_11
_atom_site_aniso_U_22
_atom_site_aniso_U_33
_atom_site_aniso_U_23
_atom_site_aniso_U_13
_atom_site_aniso_U_12
Cl1 0.0356(8) 0.0367(9) 0.0383(8) -0.0012(5) 0.0124(6) 0.0002(5)
F1A 0.051(5) 0.051(5) 0.040(4) 0.001(3) 0.014(3) 0.003(4)
F2A 0.047(5) 0.063(6) 0.067(7) -0.025(6) 0.035(5) -0.016(5)
F1B 0.051(5) 0.061(6) 0.036(4) 0.010(4) 0.016(3) 0.021(4)
F2B 0.044(5) 0.042(5) 0.045(5) -0.003(4) 0.020(4) -0.001(4)
N1 0.057(3) 0.036(3) 0.039(2) -0.003(2) 0.029(2) -0.005(2)
N2 0.043(3) 0.034(3) 0.028(2) -0.0009(18) 0.0152(19) -0.0032(19)
O1 0.040(2) 0.042(2) 0.046(2) -0.0066(17) 0.0210(18) -0.0027(17)
O2 0.033(2) 0.040(2) 0.0357(19) -0.0051(16) 0.0146(15) 0.0008(16)
C1 0.090(5) 0.035(3) 0.041(3) -0.002(3) 0.042(3) -0.012(3)
C2 0.069(4) 0.050(4) 0.039(3) -0.010(3) 0.028(3) -0.017(3)
C3 0.058(4) 0.037(3) 0.036(3) -0.001(2) 0.026(3) -0.012(3)
C4 0.053(3) 0.029(3) 0.037(3) -0.001(2) 0.032(2) -0.001(2)
C5 0.042(3) 0.031(3) 0.028(2) 0.006(2) 0.018(2) -0.004(2)
C6 0.035(3) 0.033(3) 0.029(2) 0.002(2) 0.012(2) 0.002(2)
C7 0.039(3) 0.026(3) 0.028(2) 0.008(2) 0.017(2) 0.004(2)
C8 0.043(3) 0.027(3) 0.031(2) 0.002(2) 0.018(2) 0.000(2)
C9 0.042(3) 0.048(3) 0.025(2) 0.006(2) 0.012(2) 0.007(2)
C10 0.057(4) 0.049(4) 0.030(3) 0.003(2) 0.019(3) 0.020(3)
C11 0.058(4) 0.035(3) 0.031(3) 0.001(2) 0.019(3) 0.005(3)

loop_
_atom_type_symbol
_atom_type_description
_atom_type_scat_dispersion_real
_atom_type_scat_dispersion_imag
_atom_type_scat_source
C C -0.0020 0.0020 'International Tables Vol C Tables 4.2.6.8 and 6.1.1.4'
H H 0.0000 0.0000 'International Tables Vol C Tables 4.2.6.8 and 6.1.1.4'
B B -0.0010 0.0009 'International Tables Vol C Tables 4.2.6.8 and 6.1.1.4'
Cl Cl 0.1427 0.1932 'International Tables Vol C Tables 4.2.6.8 and 6.1.1.4'
F F -0.0053 0.0127 'International Tables Vol C Tables 4.2.6.8 and 6.1.1.4'
N N -0.0031 0.0041 'International Tables Vol C Tables 4.2.6.8 and 6.1.1.4'
O O -0.0041 0.0075 'International Tables Vol C Tables 4.2.6.8 and 6.1.1.4'

loop_
_geom_angle_atom_site_label_1
_geom_angle_atom_site_label_2
_geom_angle_atom_site_label_3
_geom_angle
F2A B1A F1A 111.0(11)
F2A B1A O1 109.0(11)
F1A B1A O1 105.1(11)
F2A B1A O2 108.7(11)
F1A B1A O2 109.9(11)
O1 B1A O2 113.1(10)
F2B B1B F1B 109.9(13)
F2B B1B O2 110.5(12)
F1B B1B O2 107.1(11)
F2B B1B O1 108.3(11)
F1B B1B O1 111.0(12)
O2 B1B O1 110.1(11)
C1 N1 C4 111.0(5)
C11 N2 C8 110.1(5)
C5 O1 B1A 122.7(7)
C5 O1 B1B 123.0(7)
C7 O2 B1B 123.5(7)
C7 O2 B1A 121.1(6)
N1 C1 C2 107.4(5)
C1 C2 C3 107.9(5)
C2 C3 C4 108.2(5)
N1 C4 C3 105.6(5)
N1 C4 C5 118.4(5)
C3 C4 C5 136.0(5)
O1 C5 C6 120.0(5)
O1 C5 C4 112.4(4)
C6 C5 C4 127.6(5)
C5 C6 C7 120.6(5)
C5 C6 Cl1 119.7(4)
C7 C6 Cl1 119.7(4)
O2 C7 C6 120.2(4)
O2 C7 C8 112.2(4)
C6 C7 C8 127.6(5)
N2 C8 C9 105.8(4)
N2 C8 C7 118.9(5)
C9 C8 C7 135.3(5)
C10 C9 C8 107.9(5)
C11 C10 C9 107.5(5)
N2 C11 C10 108.7(5)

loop_
_geom_bond_atom_site_label_1
_geom_bond_atom_site_label_2
_geom_bond_distance
Cl1 C6 1.756(5)
B1A F2A 1.401(17)
B1A F1A 1.411(19)
B1A O1 1.467(15)
B1A O2 1.506(15)
B1B F2B 1.40(2)
B1B F1B 1.427(19)
B1B O2 1.500(16)
B1B O1 1.526(16)
N1 C1 1.379(7)
N1 C4 1.389(7)
N2 C11 1.379(7)
N2 C8 1.410(7)
O1 C5 1.350(6)
O2 C7 1.354(6)
C1 C2 1.402(9)
C2 C3 1.405(8)
C3 C4 1.428(8)
C4 C5 1.469(7)
C5 C6 1.416(7)
C6 C7 1.420(7)
C7 C8 1.467(7)
C8 C9 1.434(7)
C9 C10 1.425(8)
C10 C11 1.396(8)

loop_
_geom_torsion_atom_site_label_1
_geom_torsion_atom_site_label_2
_geom_torsion_atom_site_label_3
_geom_torsion_atom_site_label_4
_geom_torsion
F2A B1A O1 C5 -136.9(9)
F1A B1A O1 C5 104.1(9)
O2 B1A O1 C5 -15.8(16)
F2B B1B O1 C5 -102.2(11)
F1B B1B O1 C5 137.1(9)
O2 B1B O1 C5 18.7(16)
F2B B1B O2 C7 102.7(11)
F1B B1B O2 C7 -137.7(9)
O1 B1B O2 C7 -16.9(16)
F2A B1A O2 C7 138.6(8)
F1A B1A O2 C7 -99.8(10)
O1 B1A O2 C7 17.4(16)
C4 N1 C1 C2 0.3(6)
N1 C1 C2 C3 -0.3(6)
C1 C2 C3 C4 0.1(6)
C1 N1 C4 C3 -0.2(6)
C1 N1 C4 C5 -179.9(4)
C2 C3 C4 N1 0.1(6)
C2 C3 C4 C5 179.7(5)
B1A O1 C5 C6 8.0(11)
B1B O1 C5 C6 -11.2(11)
B1A O1 C5 C4 -172.0(9)
B1B O1 C5 C4 168.8(9)
N1 C4 C5 O1 4.2(6)
C3 C4 C5 O1 -175.4(5)
N1 C4 C5 C6 -175.8(5)
C3 C4 C5 C6 4.6(9)
O1 C5 C6 C7 -0.3(7)
C4 C5 C6 C7 179.7(4)
O1 C5 C6 Cl1 -179.4(3)
C4 C5 C6 Cl1 0.6(7)
B1B O2 C7 C6 7.8(11)
B1A O2 C7 C6 -11.2(10)
B1B O2 C7 C8 -171.3(10)
B1A O2 C7 C8 169.7(9)
C5 C6 C7 O2 2.1(7)
Cl1 C6 C7 O2 -178.8(3)
C5 C6 C7 C8 -179.0(4)
Cl1 C6 C7 C8 0.1(7)
C11 N2 C8 C9 -0.9(5)
C11 N2 C8 C7 179.1(4)
O2 C7 C8 N2 3.6(6)
C6 C7 C8 N2 -175.3(4)
O2 C7 C8 C9 -176.3(5)
C6 C7 C8 C9 4.8(9)
N2 C8 C9 C10 0.3(6)
C7 C8 C9 C10 -179.8(5)
C8 C9 C10 C11 0.5(6)
C8 N2 C11 C10 1.2(6)
C9 C10 C11 N2 -1.1(6)
